data_1534872
loop_
_publ_author_name
'Haeussermann, U.'
'Bostroem, M.'
'Viklund, P.'
'Rapp, O.'
'Bjoernaengen, T.'

_publ_section_title
;
 Fe Ga3 and Ru Ga3 - semiconducting iIntermetallic compounds
;
_journal_name_full 'Journal of Solid State Chemistry'
_journal_page_first 94
_journal_page_last 99
_journal_volume 165
_journal_year 2002
_chemical_formula_sum 'Ga3 Ru'
_chemical_name_systematic 'Ru Ga3'
_space_group_IT_number 136
_symmetry_space_group_name_Hall '-P 4n 2n'
_symmetry_space_group_name_H-M 'P 42/m n m'
_cell_angle_alpha 90
_cell_angle_beta 90
_cell_angle_gamma 90
_cell_formula_units_Z 4
_cell_length_a 6.4729
_cell_length_b 6.4729
_cell_length_c 6.7062
_cell_volume 280.979
_citation_journal_id_ASTM JSSCBI
_cod_data_source_file Haeussermann_JSSCBI_2002_368.cif
_cod_data_source_block Ga3Ru1
_cod_original_cell_volume 280.9793
_cod_original_formula_sum 'Ga3 Ru1'
_cod_database_code 1534872

loop_
_symmetry_equiv_pos_as_xyz
x,y,z
-y+1/2,x+1/2,z+1/2
-x,-y,z
y+1/2,-x+1/2,z+1/2
x+1/2,-y+1/2,-z+1/2
y,x,-z
-x+1/2,y+1/2,-z+1/2
-y,-x,-z
-x,-y,-z
y-1/2,-x-1/2,-z-1/2
x,y,-z
-y-1/2,x-1/2,-z-1/2
-x-1/2,y-1/2,z-1/2
-y,-x,z
x-1/2,-y-1/2,z-1/2
y,x,z

loop_
_atom_site_label
_atom_site_type_symbol
_atom_site_fract_x
_atom_site_fract_y
_atom_site_fract_z
_atom_site_occupancy
_atom_site_U_iso_or_equiv
Ru1 Ru 0.34101 0.34101 0 1 0.0
Ga1 Ga 0 0.5 0 1 0.0
Ga2 Ga 0.15468 0.15468 0.26404 1 0.0
